data_7024707
loop_
_publ_author_name
'Ritch, Jamie S.'
'Chivers, Tristram'

_publ_section_title
;
 Thallium(I) complexes of dichalcogenido imidodiphosphinates
 {Tl[(EP(i)Pr(2))(2)N]}(n) (E = Te, Se, S): Synthesis, NMR spectra and a
 structural comparison.
;
_journal_issue 7
_journal_name_full 'Dalton transactions (Cambridge, England : 2003)'
_journal_page_first 1745
_journal_page_last 1750
_journal_paper_doi 10.1039/b920388e
_journal_volume 39
_journal_year 2010
_chemical_formula_moiety 'C12 H28 N P2 Te2 Tl'
_chemical_formula_sum 'C12 H28 N P2 Te2 Tl'
_chemical_formula_weight 707.86
_chemical_name_systematic
;
?
;
_space_group_IT_number 2
_symmetry_cell_setting triclinic
_symmetry_space_group_name_Hall '-P 1'
_symmetry_space_group_name_H-M 'P -1'
_atom_sites_solution_hydrogens geom
_atom_sites_solution_primary direct
_atom_sites_solution_secondary difmap
_audit_creation_method SHELXL-97
_cell_angle_alpha 116.29(3)
_cell_angle_beta 98.64(3)
_cell_angle_gamma 100.70(3)
_cell_formula_units_Z 4
_cell_length_a 9.3010(19)
_cell_length_b 15.571(3)
_cell_length_c 16.289(3)
_cell_measurement_reflns_used 33318
_cell_measurement_temperature 173(2)
_cell_measurement_theta_max 25.03
_cell_measurement_theta_min 2.56
_cell_volume 2004.6(10)
_computing_cell_refinement 'Nonius DENZO'
_computing_data_collection 'Nonius COLLECT'
_computing_data_reduction 'Nonius DENZO'
_computing_molecular_graphics 'Bruker SHELXTL'
_computing_publication_material 'Bruker SHELXTL'
_computing_structure_refinement 'SHELXL-97 (Sheldrick, 1997)'
_computing_structure_solution 'SHELXS-97 (Sheldrick, 1990)'
_diffrn_ambient_temperature 173(2)
_diffrn_measured_fraction_theta_full 0.997
_diffrn_measured_fraction_theta_max 0.997
_diffrn_measurement_device_type 'Nonius KappaCCD'
_diffrn_measurement_method 'phi\omega scans'
_diffrn_radiation_monochromator graphite
_diffrn_radiation_source 'fine-focus sealed tube'
_diffrn_radiation_type MoK\a
_diffrn_radiation_wavelength 0.71073
_diffrn_reflns_av_R_equivalents 0.0888
_diffrn_reflns_av_sigmaI/netI 0.0555
_diffrn_reflns_limit_h_max 11
_diffrn_reflns_limit_h_min -11
_diffrn_reflns_limit_k_max 18
_diffrn_reflns_limit_k_min -18
_diffrn_reflns_limit_l_max 19
_diffrn_reflns_limit_l_min -19
_diffrn_reflns_number 33318
_diffrn_reflns_theta_full 25.03
_diffrn_reflns_theta_max 25.03
_diffrn_reflns_theta_min 2.56
_exptl_absorpt_coefficient_mu 11.058
_exptl_absorpt_correction_T_max 0.798
_exptl_absorpt_correction_T_min 0.351
_exptl_absorpt_correction_type multi-scan
_exptl_absorpt_process_details
;
multi-scan from symmetry-related measurements
Sortav (Blessing 1995)
;
_exptl_crystal_colour orange
_exptl_crystal_density_diffrn 2.346
_exptl_crystal_density_method 'not measured'
_exptl_crystal_description needle
_exptl_crystal_F_000 1288
_exptl_crystal_size_max 0.42
_exptl_crystal_size_mid 0.04
_exptl_crystal_size_min 0.02
_refine_diff_density_max 1.457
_refine_diff_density_min -1.953
_refine_diff_density_rms 0.215
_refine_ls_extinction_method none
_refine_ls_goodness_of_fit_ref 1.037
_refine_ls_hydrogen_treatment constr
_refine_ls_matrix_type full
_refine_ls_number_parameters 341
_refine_ls_number_reflns 7062
_refine_ls_number_restraints 0
_refine_ls_restrained_S_all 1.037
_refine_ls_R_factor_all 0.0518
_refine_ls_R_factor_gt 0.0381
_refine_ls_shift/su_max 0.001
_refine_ls_shift/su_mean 0.000
_refine_ls_structure_factor_coef Fsqd
_refine_ls_weighting_details 'calc w=1/[\s^2^(Fo^2^)+(0.0416P)^2^+6.4073P] where P=(Fo^2^+2Fc^2^)/3'
_refine_ls_weighting_scheme calc
_refine_ls_wR_factor_gt 0.0864
_refine_ls_wR_factor_ref 0.0929
_reflns_number_gt 5887
_reflns_number_total 7062
_reflns_threshold_expression >2sigma(I)
_cod_data_source_file b920388e.txt
_cod_data_source_block compound3a
_cod_depositor_comments
;
The following automatic conversions were performed:

'_symmetry_cell_setting' value 'Triclinic' changed to 'triclinic'
according to /home/saulius/struct/CIF-dictionaries/cif_core.dic
dictionary named 'cif_core.dic' version 2.4.2 from 2011-04-26.

Automatic conversion script
Id: cif_fix_values 1891 2012-01-12 08:04:46Z andrius 
;
_cod_original_sg_symbol_H-M P-1
_cod_database_code 7024707

loop_
_symmetry_equiv_pos_as_xyz
'x, y, z'
'-x, -y, -z'

loop_
_atom_site_label
_atom_site_type_symbol
_atom_site_fract_x
_atom_site_fract_y
_atom_site_fract_z
_atom_site_U_iso_or_equiv
_atom_site_adp_type
_atom_site_occupancy
_atom_site_symmetry_multiplicity
_atom_site_calc_flag
_atom_site_refinement_flags
Tl2 Tl 0.94944(4) 0.36030(2) 0.41824(2) 0.03259(10) Uani 1 1 d .
Te1 Te 0.61486(6) 0.20086(4) 0.38751(4) 0.02933(14) Uani 1 1 d .
P1 P 0.4947(2) 0.05559(14) 0.23345(15) 0.0239(4) Uani 1 1 d .
C1 C 0.6695(10) 0.1295(8) 0.1390(7) 0.048(2) Uani 1 1 d .
H1A H 0.6688 0.1537 0.0928 0.072 Uiso 1 1 calc R
H1B H 0.7178 0.0753 0.1214 0.072 Uiso 1 1 calc R
H1C H 0.7263 0.1843 0.2023 0.072 Uiso 1 1 calc R
C2 C 0.5073(8) 0.0908(6) 0.1399(6) 0.0289(18) Uani 1 1 d .
H2A H 0.4573 0.0291 0.0774 0.035 Uiso 1 1 calc R
C3 C 0.4188(10) 0.1670(6) 0.1474(6) 0.039(2) Uani 1 1 d .
H3A H 0.4120 0.1760 0.0911 0.058 Uiso 1 1 calc R
H3B H 0.4715 0.2311 0.2044 0.058 Uiso 1 1 calc R
H3C H 0.3164 0.1425 0.1513 0.058 Uiso 1 1 calc R
C4 C 0.5578(12) -0.1201(7) 0.1160(8) 0.060(3) Uani 1 1 d .
H4A H 0.6088 -0.1707 0.1129 0.090 Uiso 1 1 calc R
H4B H 0.5848 -0.0964 0.0723 0.090 Uiso 1 1 calc R
H4C H 0.4478 -0.1494 0.0981 0.090 Uiso 1 1 calc R
C5 C 0.6078(9) -0.0326(6) 0.2170(7) 0.035(2) Uani 1 1 d .
H5A H 0.7163 0.0038 0.2301 0.042 Uiso 1 1 calc R
C6 C 0.5962(12) -0.0713(7) 0.2872(9) 0.056(3) Uani 1 1 d .
H6A H 0.6537 -0.1203 0.2767 0.084 Uiso 1 1 calc R
H6B H 0.4896 -0.1031 0.2782 0.084 Uiso 1 1 calc R
H6C H 0.6380 -0.0155 0.3521 0.084 Uiso 1 1 calc R
N1 N 0.3239(7) -0.0068(4) 0.2128(5) 0.0256(14) Uani 1 1 d .
P2 P 0.1741(2) 0.00448(13) 0.24741(14) 0.0223(4) Uani 1 1 d .
C7 C 0.0290(11) -0.1949(6) 0.1132(7) 0.048(2) Uani 1 1 d .
H7A H -0.0572 -0.2433 0.0591 0.072 Uiso 1 1 calc R
H7B H 0.0285 -0.2087 0.1663 0.072 Uiso 1 1 calc R
H7C H 0.1238 -0.2005 0.0947 0.072 Uiso 1 1 calc R
C8 C 0.0163(9) -0.0892(6) 0.1433(6) 0.0336(19) Uani 1 1 d .
H8A H -0.0808 -0.0853 0.1620 0.040 Uiso 1 1 calc R
C9 C 0.0115(11) -0.0656(7) 0.0616(7) 0.046(2) Uani 1 1 d .
H9A H -0.0785 -0.1116 0.0095 0.070 Uiso 1 1 calc R
H9B H 0.1028 -0.0732 0.0393 0.070 Uiso 1 1 calc R
H9C H 0.0070 0.0033 0.0836 0.070 Uiso 1 1 calc R
C10 C 0.0094(11) -0.0452(7) 0.3584(8) 0.052(3) Uani 1 1 d .
H10A H 0.0107 -0.0639 0.4085 0.078 Uiso 1 1 calc R
H10B H -0.0677 -0.0970 0.3006 0.078 Uiso 1 1 calc R
H10C H -0.0147 0.0186 0.3791 0.078 Uiso 1 1 calc R
C11 C 0.1647(10) -0.0350(6) 0.3381(6) 0.034(2) Uani 1 1 d .
H11A H 0.1799 -0.1031 0.3112 0.041 Uiso 1 1 calc R
C12 C 0.2925(12) 0.0321(7) 0.4283(7) 0.050(2) Uani 1 1 d .
H12A H 0.2936 0.0027 0.4704 0.076 Uiso 1 1 calc R
H12B H 0.2764 0.0983 0.4605 0.076 Uiso 1 1 calc R
H12C H 0.3897 0.0386 0.4120 0.076 Uiso 1 1 calc R
Te2 Te 0.11149(6) 0.16141(4) 0.30101(4) 0.03189(14) Uani 1 1 d .
Tl1 Tl 0.40787(4) 0.35200(2) 0.42354(3) 0.03660(11) Uani 1 1 d .
Te3 Te 0.72783(6) 0.49032(4) 0.36237(4) 0.03218(14) Uani 1 1 d .
P3 P 0.8180(2) 0.56543(14) 0.27018(14) 0.0226(4) Uani 1 1 d .
C13 C 0.6418(10) 0.4074(6) 0.0970(6) 0.041(2) Uani 1 1 d .
H13A H 0.5557 0.3829 0.0419 0.061 Uiso 1 1 calc R
H13B H 0.6195 0.3720 0.1326 0.061 Uiso 1 1 calc R
H13C H 0.7326 0.3955 0.0755 0.061 Uiso 1 1 calc R
C14 C 0.6690(9) 0.5180(6) 0.1603(6) 0.0302(18) Uani 1 1 d .
H14A H 0.5729 0.5283 0.1781 0.036 Uiso 1 1 calc R
C15 C 0.7075(9) 0.5766(6) 0.1079(6) 0.036(2) Uani 1 1 d .
H15A H 0.6296 0.5476 0.0478 0.055 Uiso 1 1 calc R
H15B H 0.8065 0.5731 0.0950 0.055 Uiso 1 1 calc R
H15C H 0.7112 0.6465 0.1474 0.055 Uiso 1 1 calc R
C16 C 0.6947(10) 0.7271(7) 0.3474(7) 0.042(2) Uani 1 1 d .
H16A H 0.7162 0.7997 0.3859 0.063 Uiso 1 1 calc R
H16B H 0.6449 0.6942 0.3790 0.063 Uiso 1 1 calc R
H16C H 0.6279 0.7046 0.2848 0.063 Uiso 1 1 calc R
C17 C 0.8436(9) 0.7005(6) 0.3356(6) 0.0303(18) Uani 1 1 d .
H17A H 0.8854 0.7295 0.2974 0.036 Uiso 1 1 calc R
C18 C 0.9614(10) 0.7490(6) 0.4318(6) 0.037(2) Uani 1 1 d .
H18A H 0.9919 0.8217 0.4581 0.056 Uiso 1 1 calc R
H18B H 1.0505 0.7242 0.4232 0.056 Uiso 1 1 calc R
H18C H 0.9172 0.7322 0.4756 0.056 Uiso 1 1 calc R
N2 N 0.9671(7) 0.5494(5) 0.2355(5) 0.0267(14) Uani 1 1 d .
P4 P 1.1229(2) 0.52519(14) 0.25522(14) 0.0216(4) Uani 1 1 d .
C19 C 0.9886(9) 0.3208(6) 0.1683(6) 0.036(2) Uani 1 1 d .
H19A H 0.9612 0.2569 0.1096 0.054 Uiso 1 1 calc R
H19B H 0.8976 0.3428 0.1784 0.054 Uiso 1 1 calc R
H19C H 1.0330 0.3126 0.2220 0.054 Uiso 1 1 calc R
C20 C 1.1043(8) 0.3992(5) 0.1607(6) 0.0260(17) Uani 1 1 d .
H20A H 1.0619 0.3966 0.0992 0.031 Uiso 1 1 calc R
C21 C 1.2568(9) 0.3745(6) 0.1559(7) 0.039(2) Uani 1 1 d .
H21A H 1.2385 0.3049 0.1074 0.059 Uiso 1 1 calc R
H21B H 1.3082 0.3842 0.2177 0.059 Uiso 1 1 calc R
H21C H 1.3207 0.4188 0.1394 0.059 Uiso 1 1 calc R
C22 C 1.2896(10) 0.7182(6) 0.3151(7) 0.044(2) Uani 1 1 d .
H22A H 1.3741 0.7627 0.3107 0.066 Uiso 1 1 calc R
H22B H 1.3127 0.7232 0.3780 0.066 Uiso 1 1 calc R
H22C H 1.1970 0.7379 0.3053 0.066 Uiso 1 1 calc R
C23 C 1.2663(9) 0.6113(6) 0.2394(6) 0.0317(19) Uani 1 1 d .
H23A H 1.3644 0.5950 0.2492 0.038 Uiso 1 1 calc R
C24 C 1.2276(12) 0.5984(7) 0.1395(7) 0.051(3) Uani 1 1 d .
H24A H 1.3028 0.6488 0.1358 0.076 Uiso 1 1 calc R
H24B H 1.1266 0.6066 0.1251 0.076 Uiso 1 1 calc R
H24C H 1.2288 0.5316 0.0936 0.076 Uiso 1 1 calc R
Te4 Te 1.22390(5) 0.53512(4) 0.40622(4) 0.02657(13) Uani 1 1 d .

loop_
_atom_site_aniso_label
_atom_site_aniso_U_11
_atom_site_aniso_U_22
_atom_site_aniso_U_33
_atom_site_aniso_U_23
_atom_site_aniso_U_13
_atom_site_aniso_U_12
Tl2 0.03649(19) 0.02725(18) 0.0376(2) 0.01614(15) 0.01287(14) 0.01327(13)
Te1 0.0254(3) 0.0259(3) 0.0290(3) 0.0093(2) 0.0019(2) 0.0050(2)
P1 0.0234(10) 0.0201(10) 0.0261(11) 0.0093(9) 0.0051(8) 0.0076(8)
C1 0.035(5) 0.065(7) 0.048(6) 0.032(5) 0.014(4) 0.007(4)
C2 0.027(4) 0.024(4) 0.025(4) 0.005(3) 0.004(3) 0.005(3)
C3 0.046(5) 0.037(5) 0.035(5) 0.019(4) 0.006(4) 0.014(4)
C4 0.065(7) 0.031(5) 0.065(8) 0.002(5) 0.016(6) 0.028(5)
C5 0.024(4) 0.031(4) 0.051(6) 0.018(4) 0.011(4) 0.014(3)
C6 0.057(6) 0.046(6) 0.093(9) 0.054(6) 0.016(6) 0.025(5)
N1 0.026(3) 0.019(3) 0.027(4) 0.008(3) 0.007(3) 0.008(3)
P2 0.0216(10) 0.0184(9) 0.0264(11) 0.0101(9) 0.0062(8) 0.0065(7)
C7 0.053(6) 0.022(4) 0.046(6) 0.007(4) -0.002(5) -0.001(4)
C8 0.025(4) 0.034(5) 0.039(5) 0.018(4) 0.006(4) 0.005(3)
C9 0.043(5) 0.037(5) 0.050(6) 0.018(5) -0.003(4) 0.010(4)
C10 0.060(6) 0.051(6) 0.063(7) 0.035(6) 0.040(6) 0.019(5)
C11 0.049(5) 0.025(4) 0.033(5) 0.019(4) 0.009(4) 0.010(4)
C12 0.068(7) 0.054(6) 0.043(6) 0.034(5) 0.017(5) 0.019(5)
Te2 0.0300(3) 0.0231(3) 0.0435(4) 0.0140(3) 0.0116(2) 0.0133(2)
Tl1 0.03598(19) 0.02769(18) 0.0426(2) 0.01591(16) 0.00340(15) 0.00984(13)
Te3 0.0294(3) 0.0383(3) 0.0433(4) 0.0288(3) 0.0151(2) 0.0136(2)
P3 0.0222(10) 0.0246(10) 0.0256(11) 0.0143(9) 0.0076(8) 0.0102(8)
C13 0.038(5) 0.037(5) 0.037(6) 0.014(4) 0.000(4) 0.005(4)
C14 0.023(4) 0.034(4) 0.033(5) 0.015(4) 0.005(3) 0.011(3)
C15 0.035(5) 0.046(5) 0.032(5) 0.024(4) 0.004(4) 0.012(4)
C16 0.049(5) 0.043(5) 0.051(6) 0.028(5) 0.021(5) 0.030(4)
C17 0.032(4) 0.023(4) 0.036(5) 0.012(4) 0.007(4) 0.013(3)
C18 0.050(5) 0.024(4) 0.032(5) 0.010(4) 0.003(4) 0.013(4)
N2 0.022(3) 0.031(4) 0.033(4) 0.018(3) 0.008(3) 0.012(3)
P4 0.0192(9) 0.0212(10) 0.0268(11) 0.0122(9) 0.0073(8) 0.0082(7)
C19 0.040(5) 0.022(4) 0.037(5) 0.009(4) 0.008(4) 0.006(3)
C20 0.032(4) 0.024(4) 0.021(4) 0.009(3) 0.008(3) 0.011(3)
C21 0.031(5) 0.035(5) 0.045(6) 0.009(4) 0.015(4) 0.017(4)
C22 0.044(5) 0.031(5) 0.065(7) 0.027(5) 0.023(5) 0.010(4)
C23 0.026(4) 0.030(4) 0.045(6) 0.020(4) 0.015(4) 0.010(3)
C24 0.068(7) 0.044(6) 0.056(7) 0.032(5) 0.033(5) 0.014(5)
Te4 0.0254(3) 0.0258(3) 0.0276(3) 0.0123(2) 0.0031(2) 0.0100(2)

loop_
_atom_type_symbol
_atom_type_description
_atom_type_scat_dispersion_real
_atom_type_scat_dispersion_imag
_atom_type_scat_source
C C 0.0033 0.0016 'International Tables Vol C Tables 4.2.6.8 and 6.1.1.4'
H H 0.0000 0.0000 'International Tables Vol C Tables 4.2.6.8 and 6.1.1.4'
N N 0.0061 0.0033 'International Tables Vol C Tables 4.2.6.8 and 6.1.1.4'
P P 0.1023 0.0942 'International Tables Vol C Tables 4.2.6.8 and 6.1.1.4'
Te Te -0.5308 1.6751 'International Tables Vol C Tables 4.2.6.8 and 6.1.1.4'
Tl Tl -2.8358 9.6688 'International Tables Vol C Tables 4.2.6.8 and 6.1.1.4'

loop_
_geom_angle_atom_site_label_1
_geom_angle_atom_site_label_2
_geom_angle_atom_site_label_3
_geom_angle
_geom_angle_site_symmetry_1
_geom_angle_site_symmetry_3
Te1 Tl2 Te4 67.50(4) . 2_766
Te1 Tl2 Te3 85.45(2) . .
Te4 Tl2 Te3 70.04(2) 2_766 .
Te1 Tl2 Te4 163.860(18) . .
Te4 Tl2 Te4 113.14(3) 2_766 .
Te3 Tl2 Te4 79.98(2) . .
Te1 Tl2 Te2 93.31(3) . 1_655
Te4 Tl2 Te2 145.75(2) 2_766 1_655
Te3 Tl2 Te2 139.10(2) . 1_655
Te4 Tl2 Te2 93.19(3) . 1_655
Te1 Tl2 Te3 127.80(3) . 2_766
Te4 Tl2 Te3 76.39(3) 2_766 2_766
Te3 Tl2 Te3 116.41(3) . 2_766
Te4 Tl2 Te3 65.95(3) . 2_766
Te2 Tl2 Te3 96.44(4) 1_655 2_766
Te1 Tl2 Tl2 122.24(4) . 2_766
Te4 Tl2 Tl2 57.20(3) 2_766 2_766
Te3 Tl2 Tl2 62.18(3) . 2_766
Te4 Tl2 Tl2 55.94(3) . 2_766
Te2 Tl2 Tl2 142.71(2) 1_655 2_766
Te3 Tl2 Tl2 54.23(4) 2_766 2_766
P1 Te1 Tl1 107.83(6) . .
P1 Te1 Tl2 119.04(6) . .
Tl1 Te1 Tl2 98.48(3) . .
N1 P1 C5 105.7(3) . .
N1 P1 C2 108.9(3) . .
C5 P1 C2 105.6(4) . .
N1 P1 Te1 119.0(3) . .
C5 P1 Te1 107.3(3) . .
C2 P1 Te1 109.5(2) . .
C1 C2 C3 110.6(7) . .
C1 C2 P1 113.5(6) . .
C3 C2 P1 110.8(6) . .
C6 C5 C4 109.8(8) . .
C6 C5 P1 109.6(6) . .
C4 C5 P1 112.1(6) . .
P2 N1 P1 141.4(4) . .
N1 P2 C11 110.9(4) . .
N1 P2 C8 105.2(4) . .
C11 P2 C8 104.9(4) . .
N1 P2 Te2 120.2(2) . .
C11 P2 Te2 108.4(3) . .
C8 P2 Te2 106.1(3) . .
C9 C8 C7 111.3(8) . .
C9 C8 P2 110.4(6) . .
C7 C8 P2 111.0(6) . .
C12 C11 C10 112.1(8) . .
C12 C11 P2 112.0(6) . .
C10 C11 P2 112.3(6) . .
P2 Te2 Tl1 112.26(5) . .
Te1 Tl1 Te2 88.97(3) . .
Te1 Tl1 Te4 67.07(3) . 2_766
Te2 Tl1 Te4 149.00(2) . 2_766
Te1 Tl1 Te4 161.363(19) . 1_455
Te2 Tl1 Te4 95.53(3) . 1_455
Te4 Tl1 Te4 113.52(3) 2_766 1_455
Te1 Tl1 Te3 133.71(3) . 2_666
Te2 Tl1 Te3 101.11(4) . 2_666
Te4 Tl1 Te3 83.73(4) 2_766 2_666
Te4 Tl1 Te3 63.11(2) 1_455 2_666
Te1 Tl1 Te3 81.46(2) . .
Te2 Tl1 Te3 134.78(3) . .
Te4 Tl1 Te3 63.30(3) 2_766 .
Te4 Tl1 Te3 82.56(2) 1_455 .
Te3 Tl1 Te3 117.32(3) 2_666 .
Te1 Tl1 Tl1 121.22(3) . 2_666
Te2 Tl1 Tl1 149.80(3) . 2_666
Te4 Tl1 Tl1 57.44(4) 2_766 2_666
Te4 Tl1 Tl1 56.08(3) 1_455 2_666
Te3 Tl1 Tl1 59.03(3) 2_666 2_666
Te3 Tl1 Tl1 58.30(3) . 2_666
Te1 Tl1 Tl2 141.41(2) . 1_455
Te2 Tl1 Tl2 54.94(3) . 1_455
Te4 Tl1 Tl2 138.37(2) 2_766 1_455
Te4 Tl1 Tl2 50.96(2) 1_455 1_455
Te3 Tl1 Tl2 54.64(4) 2_666 1_455
Te3 Tl1 Tl2 132.468(19) . 1_455
Tl1 Tl1 Tl2 95.59(4) 2_666 1_455
P3 Te3 Tl2 115.62(5) . .
P3 Te3 Tl1 151.99(5) . .
Tl2 Te3 Tl1 86.98(2) . .
N2 P3 C17 107.6(4) . .
N2 P3 C14 104.4(4) . .
C17 P3 C14 105.8(4) . .
N2 P3 Te3 120.5(2) . .
C17 P3 Te3 108.9(3) . .
C14 P3 Te3 108.7(3) . .
C13 C14 C15 111.2(7) . .
C13 C14 P3 111.3(6) . .
C15 C14 P3 110.9(5) . .
C16 C17 C18 111.2(7) . .
C16 C17 P3 113.3(6) . .
C18 C17 P3 111.1(5) . .
P4 N2 P3 145.5(5) . .
N2 P4 C20 107.5(4) . .
N2 P4 C23 106.6(3) . .
C20 P4 C23 106.2(4) . .
N2 P4 Te4 120.0(3) . .
C20 P4 Te4 108.1(3) . .
C23 P4 Te4 107.6(3) . .
C19 C20 C21 112.0(7) . .
C19 C20 P4 110.5(5) . .
C21 C20 P4 113.5(5) . .
C22 C23 C24 112.0(7) . .
C22 C23 P4 110.1(6) . .
C24 C23 P4 112.3(6) . .
P4 Te4 Tl2 116.99(5) . 2_766
P4 Te4 Tl2 104.34(6) . .
Tl2 Te4 Tl2 66.86(3) 2_766 .

loop_
_geom_bond_atom_site_label_1
_geom_bond_atom_site_label_2
_geom_bond_distance
_geom_bond_site_symmetry_2
Tl2 Te1 3.4148(14) .
Tl2 Te4 3.4149(13) 2_766
Tl2 Te3 3.4342(10) .
Tl2 Te4 3.4652(13) .
Tl2 Te2 3.5872(13) 1_655
Tl2 Te3 3.743(2) 2_766
Tl2 Tl2 3.7905(18) 2_766
Te1 P1 2.419(2) .
Te1 Tl1 3.2230(11) .
P1 N1 1.599(6) .
P1 C5 1.833(8) .
P1 C2 1.846(8) .
C1 C2 1.522(11) .
C2 C3 1.539(11) .
C4 C5 1.525(13) .
C5 C6 1.520(13) .
N1 P2 1.591(6) .
P2 C11 1.841(8) .
P2 C8 1.850(8) .
P2 Te2 2.421(2) .
C7 C8 1.529(11) .
C8 C9 1.527(13) .
C10 C11 1.525(12) .
C11 C12 1.522(13) .
Te2 Tl1 3.2329(19) .
Tl1 Te4 3.6196(19) 2_766
Tl1 Te4 3.6764(11) 1_455
Tl1 Te3 3.8302(15) 2_666
Tl1 Te3 3.8602(13) .
Tl1 Tl1 4.000(2) 2_666
Tl1 Tl2 4.2788(10) 1_455
Te3 P3 2.428(2) .
P3 N2 1.595(6) .
P3 C17 1.835(8) .
P3 C14 1.837(8) .
C13 C14 1.509(11) .
C14 C15 1.533(11) .
C16 C17 1.533(11) .
C17 C18 1.534(11) .
N2 P4 1.586(6) .
P4 C20 1.835(7) .
P4 C23 1.840(8) .
P4 Te4 2.423(2) .
C19 C20 1.533(11) .
C20 C21 1.541(10) .
C22 C23 1.518(12) .
C23 C24 1.525(13) .
Te4 Tl2 3.4149(13) 2_766
